data_7160421
loop_
_publ_author_name
'Liu, Yan'
'Zhang, Xiang-Xin'
'Li, Xue-Ting'
'Xu, Su-Yang'
'Ji, Ding-Wei'
'Chen, Qing-An'

_publ_section_title
;
 Construction of multi-functionalized carbon chains by Ni-catalyzed
 carbosulfonylation of butadiene.
;
_journal_issue 15
_journal_name_full 'Organic &amp; biomolecular chemistry'
_journal_page_first 3619
_journal_page_last 3628
_journal_paper_doi 10.1039/d5ob00402k
_journal_volume 23
_journal_year 2025
_chemical_absolute_configuration ad
_chemical_formula_moiety 'C31 H39 Co N4 O'
_chemical_formula_sum 'C31 H40 Co N4 O'
_chemical_formula_weight 543.60
_chemical_properties_physical Air-sensitive,Moisture-sensitive,Hygroscopic,Deliquescent,Heat-sensitive
_space_group_crystal_system orthorhombic
_space_group_IT_number 19
_space_group_name_Hall 'P 2ac 2ab'
_space_group_name_H-M_alt 'P 21 21 21'
_atom_sites_solution_hydrogens mixed
_atom_sites_solution_primary iterative
_audit_creation_date 2024-07-08
_audit_creation_method
;
Olex2 1.5
(compiled 2024.02.16 svn.r378c4104 for OlexSys, GUI svn.r6928)
;
_audit_update_record
;
2024-07-09 deposited with the CCDC.	2025-03-13 downloaded from the CCDC.
;
_cell_angle_alpha 90
_cell_angle_beta 90
_cell_angle_gamma 90
_cell_formula_units_Z 8
_cell_length_a 10.7954(14)
_cell_length_b 11.5740(15)
_cell_length_c 47.361(6)
_cell_measurement_reflns_used 9962
_cell_measurement_temperature 170.00
_cell_measurement_theta_max 57.384
_cell_measurement_theta_min 3.247
_cell_volume 5917.6(13)
_computing_cell_refinement 'SAINT V8.40B (?, 2016)'
_computing_data_reduction 'SAINT V8.40B (?, 2016)'
_computing_molecular_graphics 'Olex2 1.5 (Dolomanov et al., 2009)'
_computing_publication_material 'Olex2 1.5 (Dolomanov et al., 2009)'
_computing_structure_refinement 'SHELXL 2018/3 (Sheldrick, 2015)'
_computing_structure_solution 'olex2.solve 1.5 (Bourhis et al., 2015)'
_diffrn_ambient_temperature 170.00
_diffrn_measured_fraction_theta_full 0.997
_diffrn_measured_fraction_theta_max 0.994
_diffrn_measurement_device_type 'zju Bruker D8 Venture'
_diffrn_measurement_method '\w and \f scans'
_diffrn_radiation_type GaK\a
_diffrn_radiation_wavelength 1.34139
_diffrn_reflns_av_R_equivalents 0.0812
_diffrn_reflns_av_unetI/netI 0.0751
_diffrn_reflns_Laue_measured_fraction_full 0.997
_diffrn_reflns_Laue_measured_fraction_max 0.994
_diffrn_reflns_limit_h_max 14
_diffrn_reflns_limit_h_min -13
_diffrn_reflns_limit_k_max 14
_diffrn_reflns_limit_k_min -15
_diffrn_reflns_limit_l_max 61
_diffrn_reflns_limit_l_min -61
_diffrn_reflns_number 82640
_diffrn_reflns_point_group_measured_fraction_full 0.982
_diffrn_reflns_point_group_measured_fraction_max 0.981
_diffrn_reflns_theta_full 53.594
_diffrn_reflns_theta_max 60.625
_diffrn_reflns_theta_min 3.247
_diffrn_source_current 3.57
_diffrn_source_power 0.24954300000000001
_diffrn_source_voltage 69.9
_exptl_absorpt_coefficient_mu 3.317
_exptl_absorpt_correction_T_max 0.7519
_exptl_absorpt_correction_T_min 0.6038
_exptl_absorpt_correction_type multi-scan
_exptl_absorpt_process_details
;
SADABS-2016/2 (Bruker,2016/2) was used for absorption correction.
wR2(int) was 0.1326 before and 0.0942 after correction.
The Ratio of minimum to maximum transmission is 0.8030.
The \l/2 correction factor is Not present.
;
_exptl_crystal_colour red
_exptl_crystal_colour_primary red
_exptl_crystal_density_diffrn 1.220
_exptl_crystal_description plate
_exptl_crystal_F_000 2312
_exptl_crystal_recrystallization_method 'Re-crystallisation from solvent: hexane'
_exptl_crystal_size_max 0.11
_exptl_crystal_size_mid 0.07
_exptl_crystal_size_min 0.04
_refine_diff_density_max 0.290
_refine_diff_density_min -0.370
_refine_diff_density_rms 0.055
_refine_ls_abs_structure_details
;
 Refined as an inversion twin.
;
_refine_ls_abs_structure_Flack 0.035(5)
_refine_ls_extinction_method none
_refine_ls_goodness_of_fit_ref 1.004
_refine_ls_hydrogen_treatment constr
_refine_ls_matrix_type full
_refine_ls_number_parameters 684
_refine_ls_number_reflns 13311
_refine_ls_number_restraints 0
_refine_ls_restrained_S_all 1.004
_refine_ls_R_factor_all 0.0570
_refine_ls_R_factor_gt 0.0427
_refine_ls_shift/su_max 0.001
_refine_ls_shift/su_mean 0.000
_refine_ls_structure_factor_coef Fsqd
_refine_ls_weighting_details 'w=1/[\s^2^(Fo^2^)+(0.0551P)^2^] where P=(Fo^2^+2Fc^2^)/3'
_refine_ls_weighting_scheme calc
_refine_ls_wR_factor_gt 0.1018
_refine_ls_wR_factor_ref 0.1078
_reflns_Friedel_coverage 0.776
_reflns_Friedel_fraction_full 0.963
_reflns_Friedel_fraction_max 0.966
_reflns_number_gt 10637
_reflns_number_total 13311
_reflns_threshold_expression 'I > 2\s(I)'
_cod_data_source_file d5ob00402k2.cif
_cod_data_source_block 240708_zcg03123_0m
_cod_depositor_comments 'Adding full bibliography for 7160419--7160421.cif.'
_cod_database_code 7160421
_shelx_shelxl_version_number 2018/3
_shelx_space_group_comment
;
The symmetry employed for this shelxl refinement is uniquely defined
by the following loop, which should always be used as a source of
symmetry information in preference to the above space-group names.
They are only intended as comments.
;
_shelx_estimated_absorpt_t_max 0.879
_shelx_estimated_absorpt_t_min 0.712
_olex2_refinement_description
;
1. Twinned data refinement
 Scales: 0.965(5)
 0.035(5)
2. Fixed Uiso
 At 1.2 times of:
  All C(H) groups, All C(H,H) groups
 At 1.5 times of:
  All C(H,H,H) groups, All O(H) groups
3.a Rotating group:
 O1(H1), O2(H2)
3.b Ternary CH refined with riding coordinates:
 C29(H29), C60(H60), C57(H57), C10(H10), C41(H41), C42(H42), C11(H11), C26(H26)
3.c Secondary CH2 refined with riding coordinates:
 C40(H40A,H40B), C9(H9A,H9B)
3.d Aromatic/amide H refined with riding coordinates:
 C54(H54), C15(H15), C39(H39), C53(H53), C55(H55), C19(H19), C22(H22),
 C18(H18), C7(H7), C6(H6), C8(H8), C16(H16), C46(H46), C17(H17), C23(H23),
 C37(H37), C24(H24), C50(H50), C38(H38), C48(H48), C49(H49), C47(H47)
3.e Idealised Me refined as rotating group:
 C28(H28A,H28B,H28C), C1(H1A,H1B,H1C), C30(H30A,H30B,H30C), C61(H61A,H61B,
 H61C), C32(H32A,H32B,H32C), C62(H62A,H62B,H62C), C31(H31A,H31B,H31C), C27(H27A,
 H27B,H27C), C44(H44A,H44B,H44C), C43(H43A,H43B,H43C), C12(H12A,H12B,H12C),
 C59(H59A,H59B,H59C), C13(H13A,H13B,H13C), C58(H58A,H58B,H58C)
;
_olex2_submission_special_instructions 'No special instructions were received'

loop_
_space_group_symop_operation_xyz
'x, y, z'
'-x+1/2, -y, z+1/2'
'-x, y+1/2, -z+1/2'
'x+1/2, -y+1/2, -z'

loop_
_atom_site_label
_atom_site_type_symbol
_atom_site_fract_x
_atom_site_fract_y
_atom_site_fract_z
_atom_site_U_iso_or_equiv
_atom_site_adp_type
_atom_site_occupancy
_atom_site_site_symmetry_order
_atom_site_calc_flag
_atom_site_refinement_flags_posn
_atom_site_refinement_flags_adp
_atom_site_refinement_flags_occupancy
_atom_site_disorder_assembly
_atom_site_disorder_group
Co1 Co 0.31730(4) 0.03040(4) 0.67084(2) 0.02955(12) Uani 1 1 d . . . . .
Co2 Co 0.70159(4) 0.52258(4) 0.57103(2) 0.02952(12) Uani 1 1 d . . . . .
N6 N 0.6970(3) 0.5254(2) 0.53233(5) 0.0314(6) Uani 1 1 d . . . . .
N2 N 0.4713(2) 0.0306(2) 0.68720(5) 0.0300(6) Uani 1 1 d . . . . .
N5 N 0.6871(3) 0.3622(2) 0.56470(5) 0.0298(6) Uani 1 1 d . . . . .
N1 N 0.3527(3) -0.1301(2) 0.66802(6) 0.0310(6) Uani 1 1 d . . . . .
N3 N 0.3255(3) 0.1895(2) 0.68091(6) 0.0348(6) Uani 1 1 d . . . . .
O1 O 0.1564(3) 0.0406(3) 0.64762(7) 0.0624(8) Uani 1 1 d . . . . .
H1 H 0.086862 0.072670 0.652601 0.094 Uiso 1 1 d R U . . .
O2 O 0.6966(3) 0.5243(2) 0.61489(6) 0.0594(8) Uani 1 1 d . . . . .
H2 H 0.707632 0.583082 0.626038 0.089 Uiso 1 1 d R U . . .
N4 N 0.4338(3) 0.3360(3) 0.70009(7) 0.0423(7) Uani 1 1 d . . . . .
N7 N 0.7198(3) 0.6840(2) 0.56543(6) 0.0340(7) Uani 1 1 d . . . . .
C54 C 0.6789(4) 0.1166(3) 0.63007(8) 0.0448(9) Uani 1 1 d . . . . .
H54 H 0.677087 0.060859 0.644788 0.054 Uiso 1 1 calc R U . . .
N8 N 0.7314(3) 0.8348(3) 0.53557(6) 0.0455(8) Uani 1 1 d . . . . .
C51 C 0.6830(3) 0.2757(3) 0.58644(7) 0.0302(7) Uani 1 1 d . . . . .
C4 C 0.5227(3) 0.1317(3) 0.69663(7) 0.0337(8) Uani 1 1 d . . . . .
C14 C 0.5436(4) 0.4013(3) 0.70634(8) 0.0387(8) Uani 1 1 d . . . . .
C56 C 0.7957(3) 0.2359(3) 0.59786(7) 0.0332(7) Uani 1 1 d . . . . .
C3 C 0.5367(3) -0.0713(3) 0.68864(7) 0.0318(7) Uani 1 1 d . . . . .
C45 C 0.7051(4) 0.8982(3) 0.51024(8) 0.0436(9) Uani 1 1 d . . . . .
C21 C 0.2780(3) -0.2687(3) 0.63210(8) 0.0390(8) Uani 1 1 d . . . . .
C2 C 0.4623(3) -0.1644(3) 0.67807(7) 0.0335(8) Uani 1 1 d . . . . .
C33 C 0.6794(4) 0.3288(3) 0.53777(7) 0.0386(8) Uani 1 1 d . . . . .
C35 C 0.7029(4) 0.6283(3) 0.51796(7) 0.0370(8) Uani 1 1 d . . . . .
C15 C 0.6310(4) 0.4213(3) 0.68581(8) 0.0448(9) Uani 1 1 d . . . . .
H15 H 0.619278 0.392131 0.667255 0.054 Uiso 1 1 calc R U . . .
C34 C 0.6839(4) 0.4227(3) 0.51821(7) 0.0388(8) Uani 1 1 d . . . . .
C39 C 0.6987(5) 0.6306(3) 0.48875(8) 0.0528(11) Uani 1 1 d . . . . .
H39 H 0.702469 0.701659 0.478760 0.063 Uiso 1 1 calc R U . . .
C53 C 0.5698(4) 0.1577(3) 0.61885(8) 0.0430(9) Uani 1 1 d . . . . .
H53 H 0.493358 0.129991 0.626107 0.052 Uiso 1 1 calc R U . . .
C40 C 0.7260(4) 0.8892(3) 0.56354(8) 0.0447(10) Uani 1 1 d . . . . .
H40A H 0.644496 0.925840 0.566917 0.054 Uiso 1 1 calc R U . . .
H40B H 0.792070 0.947859 0.565818 0.054 Uiso 1 1 calc R U . . .
C52 C 0.5688(3) 0.2386(3) 0.59718(8) 0.0362(8) Uani 1 1 d . . . . .
C29 C 0.3781(4) -0.2318(4) 0.61139(9) 0.0475(10) Uani 1 1 d . . . . .
H29 H 0.456876 -0.225129 0.622375 0.057 Uiso 1 1 calc R U . . .
C55 C 0.7905(4) 0.1562(3) 0.61999(8) 0.0402(9) Uani 1 1 d . . . . .
H55 H 0.865311 0.129020 0.628205 0.048 Uiso 1 1 calc R U . . .
C28 C 0.0300(5) -0.1336(5) 0.70973(11) 0.0758(16) Uani 1 1 d . . . . .
H28A H 0.016188 -0.080139 0.693998 0.114 Uiso 1 1 calc R U . . .
H28B H 0.028005 -0.090845 0.727578 0.114 Uiso 1 1 calc R U . . .
H28C H -0.035065 -0.192635 0.709793 0.114 Uiso 1 1 calc R U . . .
C19 C 0.5592(4) 0.4437(3) 0.73344(8) 0.0480(10) Uani 1 1 d . . . . .
H19 H 0.498592 0.429830 0.747575 0.058 Uiso 1 1 calc R U . . .
C60 C 0.4481(3) 0.2873(3) 0.58615(9) 0.0452(10) Uani 1 1 d . . . . .
H60 H 0.468265 0.348993 0.572112 0.054 Uiso 1 1 calc R U . . .
C57 C 0.9189(3) 0.2779(4) 0.58702(9) 0.0427(9) Uani 1 1 d . . . . .
H57 H 0.902421 0.342773 0.573594 0.051 Uiso 1 1 calc R U . . .
C22 C 0.1912(4) -0.3539(3) 0.62494(9) 0.0499(10) Uani 1 1 d . . . . .
H22 H 0.197003 -0.390896 0.607084 0.060 Uiso 1 1 calc R U . . .
C18 C 0.6646(4) 0.5067(4) 0.73956(9) 0.0579(11) Uani 1 1 d . . . . .
H18 H 0.676336 0.536328 0.758079 0.069 Uiso 1 1 calc R U . . .
C10 C 0.2387(3) 0.2888(3) 0.68112(8) 0.0382(8) Uani 1 1 d . . . . .
H10 H 0.201123 0.298985 0.661985 0.046 Uiso 1 1 calc R U . . .
C7 C 0.7069(3) 0.0306(3) 0.70979(8) 0.0447(9) Uani 1 1 d . . . . .
H7 H 0.787571 0.030648 0.717829 0.054 Uiso 1 1 calc R U . . .
C1 C 0.5051(4) -0.2876(3) 0.67974(9) 0.0457(9) Uani 1 1 d . . . . .
H1A H 0.434475 -0.339339 0.676711 0.069 Uiso 1 1 calc R U . . .
H1B H 0.540933 -0.302234 0.698407 0.069 Uiso 1 1 calc R U . . .
H1C H 0.567821 -0.301630 0.665178 0.069 Uiso 1 1 calc R U . . .
C6 C 0.6569(3) -0.0718(3) 0.69992(8) 0.0374(8) Uani 1 1 d . . . . .
H6 H 0.703202 -0.141494 0.700771 0.045 Uiso 1 1 calc R U . . .
C8 C 0.6398(4) 0.1345(3) 0.70806(8) 0.0416(9) Uani 1 1 d . . . . .
H8 H 0.674543 0.204982 0.714624 0.050 Uiso 1 1 calc R U . . .
C20 C 0.2656(3) -0.2172(3) 0.65881(7) 0.0335(8) Uani 1 1 d . . . . .
C41 C 0.7469(4) 0.7844(3) 0.58356(8) 0.0391(9) Uani 1 1 d . . . . .
H41 H 0.685891 0.787442 0.599429 0.047 Uiso 1 1 calc R U . . .
C9 C 0.3242(4) 0.3927(3) 0.68803(9) 0.0454(9) Uani 1 1 d . . . . .
H9A H 0.345612 0.436615 0.670769 0.055 Uiso 1 1 calc R U . . .
H9B H 0.285016 0.445417 0.701842 0.055 Uiso 1 1 calc R U . . .
C16 C 0.7357(4) 0.4840(4) 0.69231(9) 0.0501(10) Uani 1 1 d . . . . .
H16 H 0.796459 0.497708 0.678192 0.060 Uiso 1 1 calc R U . . .
C5 C 0.4308(4) 0.2226(3) 0.69239(7) 0.0356(8) Uani 1 1 d . . . . .
C36 C 0.7160(3) 0.7189(3) 0.53903(7) 0.0361(8) Uani 1 1 d . . . . .
C46 C 0.5844(5) 0.9156(4) 0.50180(11) 0.0622(13) Uani 1 1 d . . . . .
H46 H 0.517724 0.886996 0.512851 0.075 Uiso 1 1 calc R U . . .
C42 C 0.8779(4) 0.7728(3) 0.59547(10) 0.0525(11) Uani 1 1 d . . . . .
H42 H 0.884901 0.693058 0.603451 0.063 Uiso 1 1 calc R U . . .
C11 C 0.1364(4) 0.2707(4) 0.70321(10) 0.0556(11) Uani 1 1 d . . . . .
H11 H 0.100250 0.192313 0.699869 0.067 Uiso 1 1 calc R U . . .
C17 C 0.7528(4) 0.5270(4) 0.71918(8) 0.0501(9) Uani 1 1 d . . . . .
H17 H 0.824994 0.570389 0.723590 0.060 Uiso 1 1 calc R U . . .
C23 C 0.0975(4) -0.3853(4) 0.64322(11) 0.0592(12) Uani 1 1 d . . . . .
H23 H 0.040398 -0.443833 0.637889 0.071 Uiso 1 1 calc R U . . .
C37 C 0.6798(5) 0.4227(3) 0.48886(8) 0.0577(12) Uani 1 1 d . . . . .
H37 H 0.670927 0.351949 0.478891 0.069 Uiso 1 1 calc R U . . .
C30 C 0.3513(5) -0.1134(4) 0.59919(10) 0.0678(13) Uani 1 1 d . . . . .
H30A H 0.277829 -0.117550 0.587077 0.102 Uiso 1 1 calc R U . . .
H30B H 0.422459 -0.087457 0.588013 0.102 Uiso 1 1 calc R U . . .
H30C H 0.336274 -0.058602 0.614586 0.102 Uiso 1 1 calc R U . . .
C24 C 0.0863(4) -0.3327(4) 0.66893(9) 0.0497(10) Uani 1 1 d . . . . .
H24 H 0.020708 -0.354488 0.681205 0.060 Uiso 1 1 calc R U . . .
C25 C 0.1697(4) -0.2477(3) 0.67740(8) 0.0406(9) Uani 1 1 d . . . . .
C61 C 0.3731(5) 0.3423(5) 0.60989(12) 0.0722(15) Uani 1 1 d . . . . .
H61A H 0.351364 0.283141 0.623848 0.108 Uiso 1 1 calc R U . . .
H61B H 0.297282 0.376177 0.602102 0.108 Uiso 1 1 calc R U . . .
H61C H 0.422517 0.402790 0.618973 0.108 Uiso 1 1 calc R U . . .
C26 C 0.1544(4) -0.1908(4) 0.70636(9) 0.0504(10) Uani 1 1 d . . . . .
H26 H 0.218707 -0.128955 0.707874 0.060 Uiso 1 1 calc R U . . .
C50 C 0.8023(5) 0.9415(4) 0.49458(10) 0.0615(12) Uani 1 1 d . . . . .
H50 H 0.885695 0.930211 0.500349 0.074 Uiso 1 1 calc R U . . .
C32 C 0.6706(6) 0.2055(3) 0.52825(8) 0.0683(15) Uani 1 1 d . . . . .
H32A H 0.749007 0.182300 0.519507 0.103 Uiso 1 1 calc R U . . .
H32B H 0.603371 0.197834 0.514468 0.103 Uiso 1 1 calc R U . . .
H32C H 0.653635 0.155820 0.544553 0.103 Uiso 1 1 calc R U . . .
C38 C 0.6886(5) 0.5250(3) 0.47427(7) 0.0632(13) Uani 1 1 d . . . . .
H38 H 0.687898 0.524402 0.454212 0.076 Uiso 1 1 calc R U . . .
C62 C 0.3687(5) 0.1977(5) 0.57151(15) 0.093(2) Uani 1 1 d . . . . .
H62A H 0.416256 0.161549 0.556262 0.140 Uiso 1 1 calc R U . . .
H62B H 0.294897 0.235024 0.563620 0.140 Uiso 1 1 calc R U . . .
H62C H 0.343455 0.138587 0.585157 0.140 Uiso 1 1 calc R U . . .
C31 C 0.4025(5) -0.3162(5) 0.58751(12) 0.0810(17) Uani 1 1 d . . . . .
H31A H 0.418401 -0.393165 0.595347 0.122 Uiso 1 1 calc R U . . .
H31B H 0.474784 -0.290590 0.576686 0.122 Uiso 1 1 calc R U . . .
H31C H 0.329965 -0.319399 0.575087 0.122 Uiso 1 1 calc R U . . .
C27 C 0.1795(6) -0.2777(5) 0.72980(10) 0.0768(15) Uani 1 1 d . . . . .
H27A H 0.174705 -0.238817 0.748147 0.115 Uiso 1 1 calc R U . . .
H27B H 0.262412 -0.310726 0.727331 0.115 Uiso 1 1 calc R U . . .
H27C H 0.117622 -0.339580 0.729013 0.115 Uiso 1 1 calc R U . . .
C44 C 0.9776(5) 0.7842(5) 0.57325(13) 0.0823(17) Uani 1 1 d . . . . .
H44A H 0.963833 0.726710 0.558381 0.123 Uiso 1 1 calc R U . . .
H44B H 1.058894 0.771391 0.581898 0.123 Uiso 1 1 calc R U . . .
H44C H 0.974653 0.861887 0.565046 0.123 Uiso 1 1 calc R U . . .
C43 C 0.8961(6) 0.8574(4) 0.62019(13) 0.090(2) Uani 1 1 d . . . . .
H43A H 0.890097 0.936958 0.613228 0.135 Uiso 1 1 calc R U . . .
H43B H 0.977957 0.845157 0.628636 0.135 Uiso 1 1 calc R U . . .
H43C H 0.831932 0.844047 0.634452 0.135 Uiso 1 1 calc R U . . .
C48 C 0.6516(10) 1.0174(5) 0.46153(12) 0.099(3) Uani 1 1 d . . . . .
H48 H 0.632778 1.057846 0.444617 0.119 Uiso 1 1 calc R U . . .
C12 C 0.0322(5) 0.3589(5) 0.69883(12) 0.0752(16) Uani 1 1 d . . . . .
H12A H 0.064641 0.437075 0.701819 0.113 Uiso 1 1 calc R U . . .
H12B H -0.034661 0.343848 0.712325 0.113 Uiso 1 1 calc R U . . .
H12C H 0.000119 0.352293 0.679544 0.113 Uiso 1 1 calc R U . . .
C49 C 0.7735(8) 1.0035(4) 0.46949(12) 0.091(2) Uani 1 1 d . . . . .
H49 H 0.837976 1.035273 0.458271 0.110 Uiso 1 1 calc R U . . .
C59 C 0.9997(5) 0.3250(5) 0.61077(13) 0.0774(16) Uani 1 1 d . . . . .
H59A H 0.960315 0.393668 0.618922 0.116 Uiso 1 1 calc R U . . .
H59B H 1.081206 0.345879 0.603235 0.116 Uiso 1 1 calc R U . . .
H59C H 1.009364 0.265916 0.625411 0.116 Uiso 1 1 calc R U . . .
C47 C 0.5614(7) 0.9755(5) 0.47695(14) 0.0914(19) Uani 1 1 d . . . . .
H47 H 0.478163 0.986392 0.470983 0.110 Uiso 1 1 calc R U . . .
C13 C 0.1810(6) 0.2735(5) 0.73277(11) 0.092(2) Uani 1 1 d . . . . .
H13A H 0.258917 0.230441 0.734201 0.138 Uiso 1 1 calc R U . . .
H13B H 0.118892 0.238085 0.745136 0.138 Uiso 1 1 calc R U . . .
H13C H 0.194702 0.353796 0.738535 0.138 Uiso 1 1 calc R U . . .
C58 C 0.9883(5) 0.1851(6) 0.57099(15) 0.097(2) Uani 1 1 d . . . . .
H58A H 1.003454 0.119103 0.583465 0.145 Uiso 1 1 calc R U . . .
H58B H 1.067588 0.216179 0.564353 0.145 Uiso 1 1 calc R U . . .
H58C H 0.938787 0.160106 0.554759 0.145 Uiso 1 1 calc R U . . .

loop_
_atom_site_aniso_label
_atom_site_aniso_U_11
_atom_site_aniso_U_22
_atom_site_aniso_U_33
_atom_site_aniso_U_23
_atom_site_aniso_U_13
_atom_site_aniso_U_12
Co1 0.0281(2) 0.0255(2) 0.0350(2) 0.0015(2) -0.00233(19) 0.0026(2)
Co2 0.0408(3) 0.0236(2) 0.0241(2) 0.00078(18) 0.0009(2) -0.0030(2)
N6 0.0440(16) 0.0233(12) 0.0270(12) 0.0026(11) -0.0001(12) -0.0005(14)
N2 0.0320(14) 0.0281(13) 0.0299(13) 0.0003(12) -0.0006(11) 0.0031(13)
N5 0.0361(15) 0.0254(12) 0.0280(13) 0.0016(10) 0.0015(12) -0.0020(12)
N1 0.0302(15) 0.0265(13) 0.0364(15) 0.0014(12) -0.0022(12) -0.0002(11)
N3 0.0351(16) 0.0282(14) 0.0410(15) -0.0029(12) -0.0011(13) 0.0058(13)
O1 0.0559(19) 0.0402(16) 0.091(2) 0.0007(15) -0.0076(16) -0.0014(15)
O2 0.097(2) 0.0343(13) 0.0469(14) 0.0064(12) 0.0038(16) -0.0050(19)
N4 0.0442(18) 0.0286(15) 0.0541(19) -0.0058(15) -0.0080(16) 0.0058(13)
N7 0.0460(18) 0.0258(13) 0.0301(15) 0.0002(11) -0.0011(13) -0.0004(12)
C54 0.053(2) 0.0386(19) 0.043(2) 0.0174(16) 0.0039(19) 0.0047(19)
N8 0.073(2) 0.0247(14) 0.0389(17) 0.0044(12) -0.0046(16) 0.0006(15)
C51 0.0370(18) 0.0208(14) 0.0326(17) 0.0026(12) 0.0005(15) -0.0029(14)
C4 0.0342(19) 0.0314(17) 0.0354(18) -0.0026(15) -0.0031(15) 0.0023(14)
C14 0.046(2) 0.0278(17) 0.042(2) -0.0009(15) -0.0062(17) 0.0017(15)
C56 0.0356(19) 0.0271(16) 0.0369(18) 0.0024(13) 0.0016(16) -0.0027(15)
C3 0.0348(19) 0.0300(17) 0.0306(16) 0.0017(14) -0.0032(14) 0.0042(14)
C45 0.065(3) 0.0232(16) 0.0421(19) 0.0041(14) -0.001(2) 0.0020(18)
C21 0.041(2) 0.0291(17) 0.047(2) 0.0027(15) -0.0072(17) 0.0022(15)
C2 0.0370(19) 0.0297(17) 0.0339(18) 0.0038(14) -0.0011(15) 0.0066(15)
C33 0.057(2) 0.0264(16) 0.0327(17) -0.0017(13) 0.0020(17) -0.0011(17)
C35 0.051(2) 0.0295(16) 0.0303(17) 0.0053(13) 0.0020(17) 0.0010(16)
C15 0.054(2) 0.045(2) 0.0351(19) -0.0063(17) -0.0039(18) 0.0066(19)
C34 0.062(2) 0.0290(16) 0.0257(16) -0.0034(13) 0.0015(17) 0.0010(18)
C39 0.089(3) 0.0383(19) 0.0309(18) 0.0092(15) 0.001(2) 0.006(2)
C53 0.040(2) 0.042(2) 0.047(2) 0.0106(17) 0.0111(17) -0.0032(18)
C40 0.060(3) 0.0259(17) 0.048(2) -0.0006(16) -0.0109(19) -0.0016(17)
C52 0.0364(19) 0.0307(18) 0.041(2) 0.0061(15) 0.0052(16) -0.0009(15)
C29 0.039(2) 0.058(3) 0.045(2) -0.0091(19) -0.0036(18) 0.0033(19)
C55 0.042(2) 0.0382(19) 0.0399(19) 0.0080(15) -0.0020(17) 0.0023(17)
C28 0.082(4) 0.086(4) 0.059(3) 0.020(3) 0.019(3) 0.027(3)
C19 0.063(3) 0.043(2) 0.038(2) -0.0077(17) 0.0048(18) -0.005(2)
C60 0.034(2) 0.040(2) 0.062(3) 0.0142(19) -0.0034(19) 0.0011(17)
C57 0.032(2) 0.045(2) 0.051(2) 0.0083(19) -0.0001(17) -0.0007(17)
C22 0.059(3) 0.0348(19) 0.056(2) -0.0069(17) -0.014(2) -0.002(2)
C18 0.074(3) 0.054(3) 0.046(2) -0.0104(19) -0.006(2) -0.012(2)
C10 0.039(2) 0.0282(17) 0.047(2) 0.0012(16) 0.0018(16) 0.0085(15)
C7 0.036(2) 0.047(2) 0.050(2) -0.0013(19) -0.0135(16) 0.0019(19)
C1 0.048(2) 0.033(2) 0.056(2) 0.0013(18) -0.0115(19) 0.0063(17)
C6 0.035(2) 0.0368(18) 0.0408(18) 0.0015(16) -0.0050(16) 0.0083(15)
C8 0.043(2) 0.039(2) 0.043(2) -0.0041(16) -0.0114(17) -0.0009(17)
C20 0.0330(18) 0.0247(15) 0.0429(19) 0.0038(14) -0.0035(15) 0.0010(14)
C41 0.055(2) 0.0248(16) 0.0374(19) -0.0009(15) -0.0067(17) -0.0008(16)
C9 0.053(2) 0.0298(17) 0.054(2) -0.0048(16) -0.006(2) 0.0055(18)
C16 0.049(2) 0.051(2) 0.051(2) 0.0047(19) 0.0062(18) 0.008(2)
C5 0.041(2) 0.0326(18) 0.0330(19) -0.0032(14) -0.0012(15) 0.0041(16)
C36 0.045(2) 0.0275(16) 0.0364(18) 0.0045(14) 0.0019(16) 0.0022(16)
C46 0.071(3) 0.042(2) 0.074(3) 0.004(2) -0.017(3) 0.003(2)
C42 0.066(3) 0.0287(19) 0.063(3) 0.0037(18) -0.020(2) -0.0051(19)
C11 0.055(3) 0.043(2) 0.069(3) 0.012(2) 0.016(2) 0.019(2)
C17 0.050(2) 0.044(2) 0.056(2) -0.003(2) -0.0066(19) -0.003(2)
C23 0.058(3) 0.039(2) 0.081(3) 0.007(2) -0.020(2) -0.018(2)
C37 0.107(4) 0.0367(19) 0.0295(18) -0.0028(16) 0.001(2) 0.004(2)
C30 0.075(3) 0.067(3) 0.061(3) 0.017(2) 0.018(2) 0.003(3)
C24 0.046(2) 0.046(2) 0.057(3) 0.013(2) -0.007(2) -0.0118(19)
C25 0.040(2) 0.0343(18) 0.048(2) 0.0095(15) -0.0030(17) -0.0013(16)
C61 0.047(3) 0.079(4) 0.090(4) 0.014(3) 0.010(3) 0.017(3)
C26 0.048(2) 0.054(2) 0.049(2) 0.0049(19) 0.0058(19) -0.008(2)
C50 0.081(3) 0.041(2) 0.062(3) 0.0036(19) 0.018(3) 0.002(2)
C32 0.140(5) 0.0288(19) 0.036(2) -0.0057(16) -0.006(3) -0.001(3)
C38 0.123(4) 0.043(2) 0.0240(16) 0.0013(16) 0.000(2) 0.008(3)
C62 0.070(4) 0.075(4) 0.136(5) -0.016(4) -0.052(4) 0.004(3)
C31 0.074(4) 0.084(4) 0.085(4) -0.027(3) 0.015(3) 0.011(3)
C27 0.085(4) 0.094(4) 0.051(3) 0.011(3) -0.006(3) 0.022(3)
C44 0.058(3) 0.081(4) 0.107(5) 0.026(3) -0.014(3) -0.014(3)
C43 0.124(5) 0.046(3) 0.100(4) -0.014(3) -0.065(4) -0.001(3)
C48 0.203(9) 0.043(3) 0.051(3) 0.006(2) -0.024(4) 0.017(4)
C12 0.062(3) 0.078(4) 0.085(4) 0.021(3) 0.026(3) 0.032(3)
C49 0.170(7) 0.048(3) 0.057(3) 0.003(2) 0.047(4) -0.009(4)
C59 0.046(3) 0.087(4) 0.099(4) -0.014(3) -0.005(3) -0.023(3)
C47 0.136(6) 0.050(3) 0.088(4) -0.003(3) -0.048(4) 0.022(4)
C13 0.104(5) 0.106(4) 0.066(3) 0.032(3) 0.032(3) 0.050(4)
C58 0.062(3) 0.096(5) 0.133(5) -0.044(4) 0.048(4) -0.017(3)

loop_
_atom_type_symbol
_atom_type_description
_atom_type_scat_dispersion_real
_atom_type_scat_dispersion_imag
_atom_type_scat_source
C C 0.0137 0.0067 'International Tables Vol C Tables 4.2.6.8 and 6.1.1.4'
H H 0.0000 0.0000 'International Tables Vol C Tables 4.2.6.8 and 6.1.1.4'
Co Co -0.6628 2.9049 'International Tables Vol C Tables 4.2.6.8 and 6.1.1.4'
N N 0.0241 0.0134 'International Tables Vol C Tables 4.2.6.8 and 6.1.1.4'
O O 0.0389 0.0241 'International Tables Vol C Tables 4.2.6.8 and 6.1.1.4'

loop_
_geom_angle_atom_site_label_1
_geom_angle_atom_site_label_2
_geom_angle_atom_site_label_3
_geom_angle
_geom_angle_site_symmetry_1
_geom_angle_site_symmetry_3
_geom_angle_publ_flag
N2 Co1 N1 81.31(12) . . ?
N2 Co1 N3 81.42(13) . . ?
N2 Co1 O1 171.93(13) . . ?
N1 Co1 N3 162.39(12) . . ?
N1 Co1 O1 100.84(12) . . ?
N3 Co1 O1 96.74(12) . . ?
N6 Co2 N5 81.76(11) . . ?
N6 Co2 O2 176.60(13) . . ?
N6 Co2 N7 81.10(12) . . ?
N5 Co2 O2 99.55(11) . . ?
N5 Co2 N7 162.78(11) . . ?
N7 Co2 O2 97.65(11) . . ?
C35 N6 Co2 120.7(2) . . ?
C34 N6 Co2 118.3(2) . . ?
C34 N6 C35 121.0(3) . . ?
C4 N2 Co1 120.4(2) . . ?
C4 N2 C3 120.5(3) . . ?
C3 N2 Co1 119.0(2) . . ?
C51 N5 Co2 125.0(2) . . ?
C33 N5 Co2 116.2(2) . . ?
C33 N5 C51 118.8(3) . . ?
C2 N1 Co1 116.3(2) . . ?
C2 N1 C20 118.5(3) . . ?
C20 N1 Co1 124.9(2) . . ?
C10 N3 Co1 136.2(2) . . ?
C5 N3 Co1 115.1(2) . . ?
C5 N3 C10 108.5(3) . . ?
Co1 O1 H1 127.4 . . ?
Co2 O2 H2 127.6 . . ?
C14 N4 C9 120.7(3) . . ?
C5 N4 C14 125.6(3) . . ?
C5 N4 C9 107.9(3) . . ?
C41 N7 Co2 135.7(2) . . ?
C36 N7 Co2 115.6(2) . . ?
C36 N7 C41 108.6(3) . . ?
C53 C54 H54 120.0 . . ?
C55 C54 H54 120.0 . . ?
C55 C54 C53 120.0(3) . . ?
C45 N8 C40 121.8(3) . . ?
C36 N8 C45 125.5(3) . . ?
C36 N8 C40 108.0(3) . . ?
C56 C51 N5 118.4(3) . . ?
C52 C51 N5 120.0(3) . . ?
C52 C51 C56 121.4(3) . . ?
N2 C4 C8 121.4(3) . . ?
N2 C4 C5 107.2(3) . . ?
C8 C4 C5 131.4(3) . . ?
C15 C14 N4 120.6(3) . . ?
C15 C14 C19 120.8(4) . . ?
C19 C14 N4 118.6(4) . . ?
C51 C56 C57 121.8(3) . . ?
C55 C56 C51 118.0(3) . . ?
C55 C56 C57 120.3(3) . . ?
N2 C3 C2 109.8(3) . . ?
N2 C3 C6 119.8(3) . . ?
C6 C3 C2 130.3(3) . . ?
C46 C45 N8 120.3(4) . . ?
C46 C45 C50 120.7(4) . . ?
C50 C45 N8 119.0(4) . . ?
C22 C21 C29 121.1(4) . . ?
C22 C21 C20 116.9(4) . . ?
C20 C21 C29 122.0(3) . . ?
N1 C2 C3 113.4(3) . . ?
N1 C2 C1 125.0(3) . . ?
C3 C2 C1 121.5(3) . . ?
N5 C33 C34 113.4(3) . . ?
N5 C33 C32 124.5(3) . . ?
C34 C33 C32 122.1(3) . . ?
N6 C35 C39 120.7(3) . . ?
N6 C35 C36 106.8(3) . . ?
C39 C35 C36 132.5(3) . . ?
C14 C15 H15 120.2 . . ?
C14 C15 C16 119.6(4) . . ?
C16 C15 H15 120.2 . . ?
N6 C34 C33 110.3(3) . . ?
N6 C34 C37 119.4(3) . . ?
C37 C34 C33 130.3(3) . . ?
C35 C39 H39 120.9 . . ?
C35 C39 C38 118.3(3) . . ?
C38 C39 H39 120.9 . . ?
C54 C53 H53 119.2 . . ?
C54 C53 C52 121.7(4) . . ?
C52 C53 H53 119.2 . . ?
N8 C40 H40A 111.4 . . ?
N8 C40 H40B 111.4 . . ?
N8 C40 C41 102.1(3) . . ?
H40A C40 H40B 109.2 . . ?
C41 C40 H40A 111.4 . . ?
C41 C40 H40B 111.4 . . ?
C51 C52 C60 121.3(3) . . ?
C53 C52 C51 117.9(3) . . ?
C53 C52 C60 120.9(3) . . ?
C21 C29 H29 106.9 . . ?
C30 C29 C21 111.3(3) . . ?
C30 C29 H29 106.9 . . ?
C30 C29 C31 109.3(4) . . ?
C31 C29 C21 115.1(4) . . ?
C31 C29 H29 106.9 . . ?
C54 C55 C56 121.1(4) . . ?
C54 C55 H55 119.5 . . ?
C56 C55 H55 119.5 . . ?
H28A C28 H28B 109.5 . . ?
H28A C28 H28C 109.5 . . ?
H28B C28 H28C 109.5 . . ?
C26 C28 H28A 109.5 . . ?
C26 C28 H28B 109.5 . . ?
C26 C28 H28C 109.5 . . ?
C14 C19 H19 120.6 . . ?
C18 C19 C14 118.8(4) . . ?
C18 C19 H19 120.6 . . ?
C52 C60 H60 107.9 . . ?
C52 C60 C61 111.0(4) . . ?
C52 C60 C62 113.0(4) . . ?
C61 C60 H60 107.9 . . ?
C62 C60 H60 107.9 . . ?
C62 C60 C61 108.9(4) . . ?
C56 C57 H57 107.6 . . ?
C56 C57 C59 111.7(4) . . ?
C56 C57 C58 112.3(4) . . ?
C59 C57 H57 107.6 . . ?
C58 C57 H57 107.6 . . ?
C58 C57 C59 110.0(4) . . ?
C21 C22 H22 119.2 . . ?
C23 C22 C21 121.6(4) . . ?
C23 C22 H22 119.2 . . ?
C19 C18 H18 119.6 . . ?
C17 C18 C19 120.8(4) . . ?
C17 C18 H18 119.6 . . ?
N3 C10 H10 110.0 . . ?
N3 C10 C9 103.1(3) . . ?
N3 C10 C11 110.7(3) . . ?
C9 C10 H10 110.0 . . ?
C11 C10 H10 110.0 . . ?
C11 C10 C9 113.0(3) . . ?
C6 C7 H7 119.6 . . ?
C6 C7 C8 120.7(3) . . ?
C8 C7 H7 119.6 . . ?
C2 C1 H1A 109.5 . . ?
C2 C1 H1B 109.5 . . ?
C2 C1 H1C 109.5 . . ?
H1A C1 H1B 109.5 . . ?
H1A C1 H1C 109.5 . . ?
H1B C1 H1C 109.5 . . ?
C3 C6 H6 120.5 . . ?
C7 C6 C3 119.1(3) . . ?
C7 C6 H6 120.5 . . ?
C4 C8 C7 118.4(3) . . ?
C4 C8 H8 120.8 . . ?
C7 C8 H8 120.8 . . ?
C21 C20 N1 120.4(3) . . ?
C25 C20 N1 117.8(3) . . ?
C25 C20 C21 121.8(3) . . ?
N7 C41 C40 103.3(3) . . ?
N7 C41 H41 109.6 . . ?
N7 C41 C42 109.3(3) . . ?
C40 C41 H41 109.6 . . ?
C42 C41 C40 115.3(3) . . ?
C42 C41 H41 109.6 . . ?
N4 C9 C10 102.4(3) . . ?
N4 C9 H9A 111.3 . . ?
N4 C9 H9B 111.3 . . ?
C10 C9 H9A 111.3 . . ?
C10 C9 H9B 111.3 . . ?
H9A C9 H9B 109.2 . . ?
C15 C16 H16 119.8 . . ?
C15 C16 C17 120.4(4) . . ?
C17 C16 H16 119.8 . . ?
N3 C5 N4 114.3(3) . . ?
N3 C5 C4 115.7(3) . . ?
N4 C5 C4 129.9(3) . . ?
N7 C36 N8 114.4(3) . . ?
N7 C36 C35 115.8(3) . . ?
N8 C36 C35 129.7(3) . . ?
C45 C46 H46 120.4 . . ?
C45 C46 C47 119.3(6) . . ?
C47 C46 H46 120.4 . . ?
C41 C42 H42 106.9 . . ?
C41 C42 C43 110.1(4) . . ?
C44 C42 C41 113.2(4) . . ?
C44 C42 H42 106.9 . . ?
C44 C42 C43 112.5(5) . . ?
C43 C42 H42 106.9 . . ?
C10 C11 H11 107.3 . . ?
C12 C11 C10 110.1(3) . . ?
C12 C11 H11 107.3 . . ?
C13 C11 C10 114.0(4) . . ?
C13 C11 H11 107.3 . . ?
C13 C11 C12 110.6(4) . . ?
C18 C17 C16 119.5(4) . . ?
C18 C17 H17 120.2 . . ?
C16 C17 H17 120.2 . . ?
C22 C23 H23 119.8 . . ?
C24 C23 C22 120.4(4) . . ?
C24 C23 H23 119.8 . . ?
C34 C37 H37 120.0 . . ?
C38 C37 C34 120.0(3) . . ?
C38 C37 H37 120.0 . . ?
C29 C30 H30A 109.5 . . ?
C29 C30 H30B 109.5 . . ?
C29 C30 H30C 109.5 . . ?
H30A C30 H30B 109.5 . . ?
H30A C30 H30C 109.5 . . ?
H30B C30 H30C 109.5 . . ?
C23 C24 H24 119.5 . . ?
C23 C24 C25 120.9(4) . . ?
C25 C24 H24 119.5 . . ?
C20 C25 C26 122.2(3) . . ?
C24 C25 C20 118.3(4) . . ?
C24 C25 C26 119.5(4) . . ?
C60 C61 H61A 109.5 . . ?
C60 C61 H61B 109.5 . . ?
C60 C61 H61C 109.5 . . ?
H61A C61 H61B 109.5 . . ?
H61A C61 H61C 109.5 . . ?
H61B C61 H61C 109.5 . . ?
C28 C26 C25 112.4(4) . . ?
C28 C26 H26 107.3 . . ?
C28 C26 C27 111.9(4) . . ?
C25 C26 H26 107.3 . . ?
C27 C26 C25 110.5(4) . . ?
C27 C26 H26 107.3 . . ?
C45 C50 H50 121.1 . . ?
C45 C50 C49 117.8(6) . . ?
C49 C50 H50 121.1 . . ?
C33 C32 H32A 109.5 . . ?
C33 C32 H32B 109.5 . . ?
C33 C32 H32C 109.5 . . ?
H32A C32 H32B 109.5 . . ?
H32A C32 H32C 109.5 . . ?
H32B C32 H32C 109.5 . . ?
C39 C38 H38 119.7 . . ?
C37 C38 C39 120.6(3) . . ?
C37 C38 H38 119.7 . . ?
C60 C62 H62A 109.5 . . ?
C60 C62 H62B 109.5 . . ?
C60 C62 H62C 109.5 . . ?
H62A C62 H62B 109.5 . . ?
H62A C62 H62C 109.5 . . ?
H62B C62 H62C 109.5 . . ?
C29 C31 H31A 109.5 . . ?
C29 C31 H31B 109.5 . . ?
C29 C31 H31C 109.5 . . ?
H31A C31 H31B 109.5 . . ?
H31A C31 H31C 109.5 . . ?
H31B C31 H31C 109.5 . . ?
C26 C27 H27A 109.5 . . ?
C26 C27 H27B 109.5 . . ?
C26 C27 H27C 109.5 . . ?
H27A C27 H27B 109.5 . . ?
H27A C27 H27C 109.5 . . ?
H27B C27 H27C 109.5 . . ?
C42 C44 H44A 109.5 . . ?
C42 C44 H44B 109.5 . . ?
C42 C44 H44C 109.5 . . ?
H44A C44 H44B 109.5 . . ?
H44A C44 H44C 109.5 . . ?
H44B C44 H44C 109.5 . . ?
C42 C43 H43A 109.5 . . ?
C42 C43 H43B 109.5 . . ?
C42 C43 H43C 109.5 . . ?
H43A C43 H43B 109.5 . . ?
H43A C43 H43C 109.5 . . ?
H43B C43 H43C 109.5 . . ?
C49 C48 H48 119.5 . . ?
C47 C48 H48 119.5 . . ?
C47 C48 C49 121.0(5) . . ?
C11 C12 H12A 109.5 . . ?
C11 C12 H12B 109.5 . . ?
C11 C12 H12C 109.5 . . ?
H12A C12 H12B 109.5 . . ?
H12A C12 H12C 109.5 . . ?
H12B C12 H12C 109.5 . . ?
C50 C49 H49 120.1 . . ?
C48 C49 C50 119.7(6) . . ?
C48 C49 H49 120.1 . . ?
C57 C59 H59A 109.5 . . ?
C57 C59 H59B 109.5 . . ?
C57 C59 H59C 109.5 . . ?
H59A C59 H59B 109.5 . . ?
H59A C59 H59C 109.5 . . ?
H59B C59 H59C 109.5 . . ?
C46 C47 H47 119.2 . . ?
C48 C47 C46 121.6(6) . . ?
C48 C47 H47 119.2 . . ?
C11 C13 H13A 109.5 . . ?
C11 C13 H13B 109.5 . . ?
C11 C13 H13C 109.5 . . ?
H13A C13 H13B 109.5 . . ?
H13A C13 H13C 109.5 . . ?
H13B C13 H13C 109.5 . . ?
C57 C58 H58A 109.5 . . ?
C57 C58 H58B 109.5 . . ?
C57 C58 H58C 109.5 . . ?
H58A C58 H58B 109.5 . . ?
H58A C58 H58C 109.5 . . ?
H58B C58 H58C 109.5 . . ?

loop_
_geom_bond_atom_site_label_1
_geom_bond_atom_site_label_2
_geom_bond_distance
_geom_bond_site_symmetry_2
_geom_bond_publ_flag
Co1 N2 1.834(3) . ?
Co1 N1 1.902(3) . ?
Co1 N3 1.904(3) . ?
Co1 O1 2.060(3) . ?
Co2 N6 1.834(2) . ?
Co2 N5 1.887(3) . ?
Co2 O2 2.078(3) . ?
Co2 N7 1.898(3) . ?
N6 C35 1.373(4) . ?
N6 C34 1.371(4) . ?
N2 C4 1.369(4) . ?
N2 C3 1.376(4) . ?
N5 C51 1.437(4) . ?
N5 C33 1.335(4) . ?
N1 C2 1.335(4) . ?
N1 C20 1.445(4) . ?
N3 C10 1.483(4) . ?
N3 C5 1.318(5) . ?
O1 H1 0.8696 . ?
O2 H2 0.8697 . ?
N4 C14 1.436(5) . ?
N4 C9 1.468(5) . ?
N4 C5 1.363(5) . ?
N7 C41 1.474(4) . ?
N7 C36 1.314(4) . ?
C54 H54 0.9500 . ?
C54 C53 1.377(6) . ?
C54 C55 1.375(6) . ?
N8 C45 1.435(5) . ?
N8 C40 1.468(5) . ?
N8 C36 1.362(4) . ?
C51 C56 1.409(5) . ?
C51 C52 1.401(5) . ?
C4 C8 1.376(5) . ?
C4 C5 1.460(5) . ?
C14 C15 1.375(6) . ?
C14 C19 1.385(5) . ?
C56 C55 1.397(5) . ?
C56 C57 1.506(5) . ?
C3 C2 1.435(5) . ?
C3 C6 1.402(5) . ?
C45 C46 1.377(6) . ?
C45 C50 1.379(6) . ?
C21 C29 1.521(6) . ?
C21 C22 1.402(5) . ?
C21 C20 1.405(5) . ?
C2 C1 1.501(5) . ?
C33 C34 1.429(5) . ?
C33 C32 1.500(5) . ?
C35 C39 1.384(5) . ?
C35 C36 1.454(5) . ?
C15 H15 0.9500 . ?
C15 C16 1.378(6) . ?
C34 C37 1.391(5) . ?
C39 H39 0.9500 . ?
C39 C38 1.405(5) . ?
C53 H53 0.9500 . ?
C53 C52 1.390(5) . ?
C40 H40A 0.9900 . ?
C40 H40B 0.9900 . ?
C40 C41 1.556(5) . ?
C52 C60 1.512(5) . ?
C29 H29 1.0000 . ?
C29 C30 1.516(6) . ?
C29 C31 1.517(6) . ?
C55 H55 0.9500 . ?
C28 H28A 0.9800 . ?
C28 H28B 0.9800 . ?
C28 H28C 0.9800 . ?
C28 C26 1.505(6) . ?
C19 H19 0.9500 . ?
C19 C18 1.382(6) . ?
C60 H60 1.0000 . ?
C60 C61 1.524(6) . ?
C60 C62 1.513(7) . ?
C57 H57 1.0000 . ?
C57 C59 1.524(6) . ?
C57 C58 1.513(7) . ?
C22 H22 0.9500 . ?
C22 C23 1.380(7) . ?
C18 H18 0.9500 . ?
C18 C17 1.376(6) . ?
C10 H10 1.0000 . ?
C10 C9 1.551(5) . ?
C10 C11 1.536(6) . ?
C7 H7 0.9500 . ?
C7 C6 1.384(5) . ?
C7 C8 1.407(5) . ?
C1 H1A 0.9800 . ?
C1 H1B 0.9800 . ?
C1 H1C 0.9800 . ?
C6 H6 0.9500 . ?
C8 H8 0.9500 . ?
C20 C25 1.404(5) . ?
C41 H41 1.0000 . ?
C41 C42 1.529(6) . ?
C9 H9A 0.9900 . ?
C9 H9B 0.9900 . ?
C16 H16 0.9500 . ?
C16 C17 1.379(6) . ?
C46 H46 0.9500 . ?
C46 C47 1.388(8) . ?
C42 H42 1.0000 . ?
C42 C44 1.511(7) . ?
C42 C43 1.539(6) . ?
C11 H11 1.0000 . ?
C11 C12 1.533(6) . ?
C11 C13 1.481(7) . ?
C17 H17 0.9500 . ?
C23 H23 0.9500 . ?
C23 C24 1.367(6) . ?
C37 H37 0.9500 . ?
C37 C38 1.374(5) . ?
C30 H30A 0.9800 . ?
C30 H30B 0.9800 . ?
C30 H30C 0.9800 . ?
C24 H24 0.9500 . ?
C24 C25 1.393(5) . ?
C25 C26 1.531(6) . ?
C61 H61A 0.9800 . ?
C61 H61B 0.9800 . ?
C61 H61C 0.9800 . ?
C26 H26 1.0000 . ?
C26 C27 1.522(6) . ?
C50 H50 0.9500 . ?
C50 C49 1.423(8) . ?
C32 H32A 0.9800 . ?
C32 H32B 0.9800 . ?
C32 H32C 0.9800 . ?
C38 H38 0.9500 . ?
C62 H62A 0.9800 . ?
C62 H62B 0.9800 . ?
C62 H62C 0.9800 . ?
C31 H31A 0.9800 . ?
C31 H31B 0.9800 . ?
C31 H31C 0.9800 . ?
C27 H27A 0.9800 . ?
C27 H27B 0.9800 . ?
C27 H27C 0.9800 . ?
C44 H44A 0.9800 . ?
C44 H44B 0.9800 . ?
C44 H44C 0.9800 . ?
C43 H43A 0.9800 . ?
C43 H43B 0.9800 . ?
C43 H43C 0.9800 . ?
C48 H48 0.9500 . ?
C48 C49 1.377(10) . ?
C48 C47 1.311(10) . ?
C12 H12A 0.9800 . ?
C12 H12B 0.9800 . ?
C12 H12C 0.9800 . ?
C49 H49 0.9500 . ?
C59 H59A 0.9800 . ?
C59 H59B 0.9800 . ?
C59 H59C 0.9800 . ?
C47 H47 0.9500 . ?
C13 H13A 0.9800 . ?
C13 H13B 0.9800 . ?
C13 H13C 0.9800 . ?
C58 H58A 0.9800 . ?
C58 H58B 0.9800 . ?
C58 H58C 0.9800 . ?

loop_
_geom_torsion_atom_site_label_1
_geom_torsion_atom_site_label_2
_geom_torsion_atom_site_label_3
_geom_torsion_atom_site_label_4
_geom_torsion
_geom_torsion_site_symmetry_1
_geom_torsion_site_symmetry_2
_geom_torsion_site_symmetry_3
_geom_torsion_site_symmetry_4
_geom_torsion_publ_flag
Co1 N2 C4 C8 -177.7(3) . . . . ?
Co1 N2 C4 C5 3.4(4) . . . . ?
Co1 N2 C3 C2 -4.2(4) . . . . ?
Co1 N2 C3 C6 177.1(3) . . . . ?
Co1 N1 C2 C3 -1.8(4) . . . . ?
Co1 N1 C2 C1 175.6(3) . . . . ?
Co1 N1 C20 C21 107.1(3) . . . . ?
Co1 N1 C20 C25 -73.0(4) . . . . ?
Co1 N3 C10 C9 -171.6(3) . . . . ?
Co1 N3 C10 C11 67.3(5) . . . . ?
Co1 N3 C5 N4 -178.4(3) . . . . ?
Co1 N3 C5 C4 -2.4(4) . . . . ?
Co2 N6 C35 C39 -179.6(3) . . . . ?
Co2 N6 C35 C36 1.7(4) . . . . ?
Co2 N6 C34 C33 -1.6(5) . . . . ?
Co2 N6 C34 C37 179.8(4) . . . . ?
Co2 N5 C51 C56 -83.2(4) . . . . ?
Co2 N5 C51 C52 92.4(4) . . . . ?
Co2 N5 C33 C34 0.1(5) . . . . ?
Co2 N5 C33 C32 178.4(4) . . . . ?
Co2 N7 C41 C40 -171.7(3) . . . . ?
Co2 N7 C41 C42 65.1(5) . . . . ?
Co2 N7 C36 N8 -178.9(3) . . . . ?
Co2 N7 C36 C35 -2.1(4) . . . . ?
N6 Co2 N5 C51 179.7(3) . . . . ?
N6 Co2 N5 C33 -0.8(3) . . . . ?
N6 Co2 N7 C41 -172.2(4) . . . . ?
N6 Co2 N7 C36 2.3(3) . . . . ?
N6 C35 C39 C38 -0.2(7) . . . . ?
N6 C35 C36 N7 0.4(5) . . . . ?
N6 C35 C36 N8 176.6(4) . . . . ?
N6 C34 C37 C38 -0.2(8) . . . . ?
N2 C4 C8 C7 0.3(6) . . . . ?
N2 C4 C5 N3 -0.5(4) . . . . ?
N2 C4 C5 N4 174.9(4) . . . . ?
N2 C3 C2 N1 3.7(4) . . . . ?
N2 C3 C2 C1 -173.9(3) . . . . ?
N2 C3 C6 C7 0.9(5) . . . . ?
N5 Co2 N6 C35 179.4(3) . . . . ?
N5 Co2 N6 C34 1.3(3) . . . . ?
N5 Co2 N7 C41 -166.6(4) . . . . ?
N5 Co2 N7 C36 7.9(6) . . . . ?
N5 C51 C56 C55 176.7(3) . . . . ?
N5 C51 C56 C57 -2.6(5) . . . . ?
N5 C51 C52 C53 -177.9(3) . . . . ?
N5 C51 C52 C60 0.5(5) . . . . ?
N5 C33 C34 N6 0.9(5) . . . . ?
N5 C33 C34 C37 179.3(5) . . . . ?
N1 Co1 N2 C4 179.7(3) . . . . ?
N1 Co1 N2 C3 2.7(2) . . . . ?
N1 C20 C25 C24 -179.0(3) . . . . ?
N1 C20 C25 C26 1.0(5) . . . . ?
N3 Co1 N2 C4 -3.8(2) . . . . ?
N3 Co1 N2 C3 179.2(3) . . . . ?
N3 C10 C9 N4 -18.6(4) . . . . ?
N3 C10 C11 C12 -167.4(4) . . . . ?
N3 C10 C11 C13 67.6(5) . . . . ?
O2 Co2 N5 C51 -3.5(3) . . . . ?
O2 Co2 N5 C33 176.0(3) . . . . ?
O2 Co2 N7 C41 11.0(4) . . . . ?
O2 Co2 N7 C36 -174.5(3) . . . . ?
N4 C14 C15 C16 -179.9(3) . . . . ?
N4 C14 C19 C18 -179.9(4) . . . . ?
N7 Co2 N6 C35 -2.3(3) . . . . ?
N7 Co2 N6 C34 179.7(3) . . . . ?
N7 Co2 N5 C51 174.1(4) . . . . ?
N7 Co2 N5 C33 -6.3(6) . . . . ?
N7 C41 C42 C44 68.0(4) . . . . ?
N7 C41 C42 C43 -165.1(4) . . . . ?
C54 C53 C52 C51 1.6(6) . . . . ?
C54 C53 C52 C60 -176.8(4) . . . . ?
N8 C45 C46 C47 -178.9(4) . . . . ?
N8 C45 C50 C49 179.7(4) . . . . ?
N8 C40 C41 N7 -18.1(4) . . . . ?
N8 C40 C41 C42 101.1(4) . . . . ?
C51 N5 C33 C34 179.7(3) . . . . ?
C51 N5 C33 C32 -2.0(6) . . . . ?
C51 C56 C55 C54 0.9(5) . . . . ?
C51 C56 C57 C59 126.1(4) . . . . ?
C51 C56 C57 C58 -109.9(5) . . . . ?
C51 C52 C60 C61 -121.9(4) . . . . ?
C51 C52 C60 C62 115.5(5) . . . . ?
C4 N2 C3 C2 178.8(3) . . . . ?
C4 N2 C3 C6 0.1(5) . . . . ?
C14 N4 C9 C10 172.4(3) . . . . ?
C14 N4 C5 N3 -163.5(3) . . . . ?
C14 N4 C5 C4 21.1(6) . . . . ?
C14 C15 C16 C17 -0.3(6) . . . . ?
C14 C19 C18 C17 -0.1(6) . . . . ?
C56 C51 C52 C53 -2.4(5) . . . . ?
C56 C51 C52 C60 176.0(3) . . . . ?
C3 N2 C4 C8 -0.7(5) . . . . ?
C3 N2 C4 C5 -179.7(3) . . . . ?
C45 N8 C40 C41 174.1(4) . . . . ?
C45 N8 C36 N7 -165.8(4) . . . . ?
C45 N8 C36 C35 18.0(7) . . . . ?
C45 C46 C47 C48 -1.0(8) . . . . ?
C45 C50 C49 C48 -0.7(7) . . . . ?
C21 C22 C23 C24 0.6(7) . . . . ?
C21 C20 C25 C24 0.9(5) . . . . ?
C21 C20 C25 C26 -179.1(3) . . . . ?
C2 N1 C20 C21 -80.1(4) . . . . ?
C2 N1 C20 C25 99.8(4) . . . . ?
C2 C3 C6 C7 -177.5(4) . . . . ?
C33 N5 C51 C56 97.2(4) . . . . ?
C33 N5 C51 C52 -87.2(4) . . . . ?
C33 C34 C37 C38 -178.4(5) . . . . ?
C35 N6 C34 C33 -179.6(4) . . . . ?
C35 N6 C34 C37 1.8(6) . . . . ?
C35 C39 C38 C37 1.8(8) . . . . ?
C15 C14 C19 C18 -0.1(6) . . . . ?
C15 C16 C17 C18 0.2(6) . . . . ?
C34 N6 C35 C39 -1.6(6) . . . . ?
C34 N6 C35 C36 179.7(4) . . . . ?
C34 C37 C38 C39 -1.6(8) . . . . ?
C39 C35 C36 N7 -178.2(5) . . . . ?
C39 C35 C36 N8 -1.9(8) . . . . ?
C53 C54 C55 C56 -1.7(6) . . . . ?
C53 C52 C60 C61 56.5(5) . . . . ?
C53 C52 C60 C62 -66.2(6) . . . . ?
C40 N8 C45 C46 -81.8(5) . . . . ?
C40 N8 C45 C50 98.0(5) . . . . ?
C40 N8 C36 N7 -9.9(5) . . . . ?
C40 N8 C36 C35 173.9(4) . . . . ?
C40 C41 C42 C44 -47.8(5) . . . . ?
C40 C41 C42 C43 79.1(5) . . . . ?
C52 C51 C56 C55 1.2(5) . . . . ?
C52 C51 C56 C57 -178.2(4) . . . . ?
C29 C21 C22 C23 -177.9(4) . . . . ?
C29 C21 C20 N1 -3.0(5) . . . . ?
C29 C21 C20 C25 177.1(3) . . . . ?
C55 C54 C53 C52 0.5(6) . . . . ?
C55 C56 C57 C59 -53.2(5) . . . . ?
C55 C56 C57 C58 70.8(5) . . . . ?
C19 C14 C15 C16 0.3(6) . . . . ?
C19 C18 C17 C16 0.0(7) . . . . ?
C57 C56 C55 C54 -179.7(4) . . . . ?
C22 C21 C29 C30 106.7(4) . . . . ?
C22 C21 C29 C31 -18.4(6) . . . . ?
C22 C21 C20 N1 178.8(3) . . . . ?
C22 C21 C20 C25 -1.1(5) . . . . ?
C22 C23 C24 C25 -0.8(6) . . . . ?
C10 N3 C5 N4 -2.4(4) . . . . ?
C10 N3 C5 C4 173.7(3) . . . . ?
C6 C3 C2 N1 -177.9(4) . . . . ?
C6 C3 C2 C1 4.6(6) . . . . ?
C6 C7 C8 C4 0.8(6) . . . . ?
C8 C4 C5 N3 -179.3(4) . . . . ?
C8 C4 C5 N4 -4.0(7) . . . . ?
C8 C7 C6 C3 -1.3(6) . . . . ?
C20 N1 C2 C3 -175.2(3) . . . . ?
C20 N1 C2 C1 2.2(5) . . . . ?
C20 C21 C29 C30 -71.5(5) . . . . ?
C20 C21 C29 C31 163.4(4) . . . . ?
C20 C21 C22 C23 0.4(6) . . . . ?
C20 C25 C26 C28 121.6(4) . . . . ?
C20 C25 C26 C27 -112.7(4) . . . . ?
C41 N7 C36 N8 -3.0(5) . . . . ?
C41 N7 C36 C35 173.8(3) . . . . ?
C9 N4 C14 C15 -85.6(5) . . . . ?
C9 N4 C14 C19 94.3(4) . . . . ?
C9 N4 C5 N3 -10.8(5) . . . . ?
C9 N4 C5 C4 173.8(4) . . . . ?
C9 C10 C11 C12 77.6(5) . . . . ?
C9 C10 C11 C13 -47.4(5) . . . . ?
C5 N3 C10 C9 13.5(4) . . . . ?
C5 N3 C10 C11 -107.5(4) . . . . ?
C5 N4 C14 C15 64.0(5) . . . . ?
C5 N4 C14 C19 -116.1(4) . . . . ?
C5 N4 C9 C10 18.1(4) . . . . ?
C5 C4 C8 C7 179.0(4) . . . . ?
C36 N7 C41 C40 13.5(4) . . . . ?
C36 N7 C41 C42 -109.7(3) . . . . ?
C36 N8 C45 C46 71.0(5) . . . . ?
C36 N8 C45 C50 -109.2(5) . . . . ?
C36 N8 C40 C41 17.1(4) . . . . ?
C36 C35 C39 C38 178.2(5) . . . . ?
C46 C45 C50 C49 -0.4(6) . . . . ?
C11 C10 C9 N4 100.9(4) . . . . ?
C23 C24 C25 C20 0.1(6) . . . . ?
C23 C24 C25 C26 -179.9(4) . . . . ?
C24 C25 C26 C28 -58.3(5) . . . . ?
C24 C25 C26 C27 67.4(5) . . . . ?
C50 C45 C46 C47 1.2(6) . . . . ?
C32 C33 C34 N6 -177.4(4) . . . . ?
C32 C33 C34 C37 1.0(8) . . . . ?
C49 C48 C47 C46 -0.1(9) . . . . ?
C47 C48 C49 C50 0.9(9) . . . . ?

loop_
_twin_individual_id
_twin_individual_mass_fraction_refined
1 0.965(5)
2 0.035(5)
